data_7030246
loop_
_publ_author_name
'Maekawa, Miyuki'
'Daniliuc, Constantin G.'
'Freytag, Matthias'
'Jones, Peter G.'
'Walter, Marc D.'

_publ_section_title
;
 Complexes of manganese, iron and cobalt with sterically demanding indenyl
 ligands.
;
_journal_issue 34
_journal_name_full 'Dalton transactions (Cambridge, England : 2003)'
_journal_page_first 10317
_journal_page_last 10327
_journal_paper_doi 10.1039/c2dt31136d
_journal_volume 41
_journal_year 2012
_chemical_formula_sum 'C19 H29 Fe I O2'
_chemical_formula_weight 472.17
_space_group_IT_number 29
_symmetry_cell_setting orthorhombic
_symmetry_space_group_name_Hall 'P 2c -2ac'
_symmetry_space_group_name_H-M 'P c a 21'
_atom_sites_solution_hydrogens geom
_atom_sites_solution_primary direct
_atom_sites_solution_secondary difmap
_audit_creation_method SHELXL-97
_cell_angle_alpha 90.00
_cell_angle_beta 90.00
_cell_angle_gamma 90.00
_cell_formula_units_Z 4
_cell_length_a 15.3534(3)
_cell_length_b 10.4548(2)
_cell_length_c 12.3471(3)
_cell_measurement_reflns_used 30097
_cell_measurement_temperature 100(2)
_cell_measurement_theta_max 75.6778
_cell_measurement_theta_min 3.5768
_cell_volume 1981.92(7)
_computing_cell_refinement
;
CrysAlisPro, Oxford Diffraction Ltd.,
Version 1.171.35.19 (release 27-10-2011 CrysAlis171 .NET)
(compiled Oct 27 2011,15:02:11)
;
_computing_data_collection
;
CrysAlisPro, Oxford Diffraction Ltd.,
Version 1.171.35.19 (release 27-10-2011 CrysAlis171 .NET)
(compiled Oct 27 2011,15:02:11)
;
_computing_data_reduction
;
CrysAlisPro, Oxford Diffraction Ltd.,
Version 1.171.35.19 (release 27-10-2011 CrysAlis171 .NET)
(compiled Oct 27 2011,15:02:11)
;
_computing_molecular_graphics 'Bruker XP'
_computing_publication_material SHELXL-97
_computing_structure_refinement 'SHELXL-97 (Sheldrick, 1997)'
_computing_structure_solution 'SHELXS-97 (Sheldrick, 1990)'
_diffrn_ambient_temperature 100(2)
_diffrn_detector_area_resol_mean 10.3543
_diffrn_measured_fraction_theta_full 1.000
_diffrn_measured_fraction_theta_max 1.000
_diffrn_measurement_device_type 'Oxford Diffraction Xcalibur, Atlas, Nova'
_diffrn_measurement_method '\w scans'
_diffrn_radiation_monochromator mirror
_diffrn_radiation_source 'Nova (Cu) X-ray Source'
_diffrn_radiation_type 'Cu K\a'
_diffrn_radiation_wavelength 1.54184
_diffrn_reflns_av_R_equivalents 0.0983
_diffrn_reflns_av_sigmaI/netI 0.0335
_diffrn_reflns_limit_h_max 19
_diffrn_reflns_limit_h_min -19
_diffrn_reflns_limit_k_max 13
_diffrn_reflns_limit_k_min -13
_diffrn_reflns_limit_l_max 15
_diffrn_reflns_limit_l_min -13
_diffrn_reflns_number 49188
_diffrn_reflns_theta_full 75.00
_diffrn_reflns_theta_max 75.87
_diffrn_reflns_theta_min 4.23
_exptl_absorpt_coefficient_mu 18.373
_exptl_absorpt_correction_T_max 1.00000
_exptl_absorpt_correction_T_min 0.05459
_exptl_absorpt_correction_type multi-scan
_exptl_absorpt_process_details
;
CrysAlisPro, Oxford Diffraction Ltd.,
Version 1.171.35.19 (release 27-10-2011 CrysAlis171 .NET)
(compiled Oct 27 2011,15:02:11)
;
_exptl_crystal_colour 'brown-violet dichroic'
_exptl_crystal_density_diffrn 1.582
_exptl_crystal_density_method 'not measured'
_exptl_crystal_description needle
_exptl_crystal_F_000 952
_exptl_crystal_size_max 0.12
_exptl_crystal_size_mid 0.03
_exptl_crystal_size_min 0.02
_refine_diff_density_max 0.978
_refine_diff_density_min -0.664
_refine_diff_density_rms 0.081
_refine_ls_abs_structure_details 'Flack H D (1983), Acta Cryst. A39, 876-881'
_refine_ls_abs_structure_Flack 0.034(5)
_refine_ls_extinction_method none
_refine_ls_goodness_of_fit_ref 1.039
_refine_ls_hydrogen_treatment constr
_refine_ls_matrix_type full
_refine_ls_number_parameters 217
_refine_ls_number_reflns 3932
_refine_ls_number_restraints 1
_refine_ls_restrained_S_all 1.038
_refine_ls_R_factor_all 0.0286
_refine_ls_R_factor_gt 0.0277
_refine_ls_shift/su_max 0.002
_refine_ls_shift/su_mean 0.000
_refine_ls_structure_factor_coef Fsqd
_refine_ls_weighting_details 'calc w=1/[\s^2^(Fo^2^)+(0.0479P)^2^+0.4039P] where P=(Fo^2^+2Fc^2^)/3'
_refine_ls_weighting_scheme calc
_refine_ls_wR_factor_gt 0.0704
_refine_ls_wR_factor_ref 0.0712
_reflns_number_gt 3840
_reflns_number_total 3932
_reflns_threshold_expression >2sigma(I)
_cod_data_source_file c2dt31136d.txt
_cod_data_source_block mima52
_cod_depositor_comments
;
The following automatic conversions were performed:

data name '_iucr_refine_instruction_details' was replaced with
'_iucr_refine_instructions_details' as specified in the replacement
file 'data/replacement-values/replacement_tags.lst'.

Automatic conversion script
Id: cif_correct_tags 9268 2022-04-12 08:56:07Z antanas 
;
_cod_database_code 7030246

loop_
_symmetry_equiv_pos_as_xyz
'x, y, z'
'-x, -y, z+1/2'
'x+1/2, -y, z'
'-x+1/2, y, z+1/2'

loop_
_atom_site_label
_atom_site_type_symbol
_atom_site_fract_x
_atom_site_fract_y
_atom_site_fract_z
_atom_site_U_iso_or_equiv
_atom_site_adp_type
_atom_site_occupancy
_atom_site_symmetry_multiplicity
_atom_site_calc_flag
_atom_site_refinement_flags
Fe Fe 0.44350(3) 0.65644(4) 0.80693(4) 0.01154(11) Uani 1 1 d .
I I 0.372845(12) 0.633487(17) 0.99872(3) 0.02123(8) Uani 1 1 d .
O1 O 0.58136(15) 0.4712(2) 0.8522(2) 0.0235(5) Uani 1 1 d .
O2 O 0.55831(18) 0.8537(2) 0.8962(3) 0.0278(6) Uani 1 1 d .
C1 C 0.43477(18) 0.7404(3) 0.6531(3) 0.0122(6) Uani 1 1 d .
C2 C 0.35338(19) 0.7657(3) 0.7125(3) 0.0114(6) Uani 1 1 d .
C3 C 0.3167(2) 0.6429(3) 0.7368(3) 0.0140(7) Uani 1 1 d .
H3 H 0.2637 0.6303 0.7750 0.017 Uiso 1 1 calc R
C4 C 0.37004(17) 0.5423(3) 0.6964(3) 0.0111(6) Uani 1 1 d .
C5 C 0.44245(19) 0.6038(3) 0.6457(3) 0.0135(6) Uani 1 1 d .
H5 H 0.4893 0.5602 0.6116 0.016 Uiso 1 1 calc R
C6 C 0.49818(19) 0.8252(3) 0.5884(3) 0.0137(6) Uani 1 1 d .
C7 C 0.5881(2) 0.7605(3) 0.5813(3) 0.0209(7) Uani 1 1 d .
H7A H 0.5830 0.6806 0.5403 0.031 Uiso 1 1 calc R
H7B H 0.6094 0.7420 0.6544 0.031 Uiso 1 1 calc R
H7C H 0.6290 0.8178 0.5445 0.031 Uiso 1 1 calc R
C8 C 0.5140(2) 0.9611(3) 0.6322(3) 0.0180(6) Uani 1 1 d .
H8A H 0.5548 1.0062 0.5845 0.027 Uiso 1 1 calc R
H8B H 0.5387 0.9560 0.7053 0.027 Uiso 1 1 calc R
H8C H 0.4587 1.0078 0.6347 0.027 Uiso 1 1 calc R
C9 C 0.4602(2) 0.8345(3) 0.4738(3) 0.0184(7) Uani 1 1 d .
H9A H 0.4044 0.8802 0.4763 0.028 Uiso 1 1 calc R
H9B H 0.4510 0.7483 0.4448 0.028 Uiso 1 1 calc R
H9C H 0.5008 0.8811 0.4270 0.028 Uiso 1 1 calc R
C10 C 0.3022(2) 0.8882(3) 0.7395(3) 0.0159(7) Uani 1 1 d .
C11 C 0.2806(2) 0.9620(3) 0.6348(3) 0.0182(6) Uani 1 1 d .
H11A H 0.2392 1.0306 0.6512 0.027 Uiso 1 1 calc R
H11B H 0.2548 0.9034 0.5818 0.027 Uiso 1 1 calc R
H11C H 0.3341 0.9990 0.6048 0.027 Uiso 1 1 calc R
C12 C 0.3500(2) 0.9750(3) 0.8213(3) 0.0195(6) Uani 1 1 d .
H12A H 0.4066 1.0001 0.7915 0.029 Uiso 1 1 calc R
H12B H 0.3588 0.9284 0.8893 0.029 Uiso 1 1 calc R
H12C H 0.3150 1.0516 0.8351 0.029 Uiso 1 1 calc R
C13 C 0.2148(2) 0.8533(3) 0.7921(4) 0.0229(9) Uani 1 1 d .
H13A H 0.1840 0.9316 0.8126 0.034 Uiso 1 1 calc R
H13B H 0.2253 0.8011 0.8567 0.034 Uiso 1 1 calc R
H13C H 0.1794 0.8047 0.7404 0.034 Uiso 1 1 calc R
C14 C 0.3471(2) 0.4010(3) 0.6935(3) 0.0140(6) Uani 1 1 d .
C15 C 0.4236(2) 0.3161(3) 0.7267(4) 0.0258(8) Uani 1 1 d .
H15A H 0.4095 0.2265 0.7115 0.039 Uiso 1 1 calc R
H15B H 0.4350 0.3265 0.8043 0.039 Uiso 1 1 calc R
H15C H 0.4756 0.3408 0.6855 0.039 Uiso 1 1 calc R
C16 C 0.3217(3) 0.3686(3) 0.5765(4) 0.0259(8) Uani 1 1 d .
H16A H 0.2746 0.4253 0.5529 0.039 Uiso 1 1 calc R
H16B H 0.3020 0.2795 0.5728 0.039 Uiso 1 1 calc R
H16C H 0.3723 0.3801 0.5292 0.039 Uiso 1 1 calc R
C17 C 0.2707(3) 0.3731(3) 0.7690(4) 0.0273(9) Uani 1 1 d .
H17A H 0.2188 0.4181 0.7430 0.041 Uiso 1 1 calc R
H17B H 0.2849 0.4024 0.8423 0.041 Uiso 1 1 calc R
H17C H 0.2594 0.2808 0.7701 0.041 Uiso 1 1 calc R
C18 C 0.5253(2) 0.5418(3) 0.8369(3) 0.0178(6) Uani 1 1 d .
C19 C 0.5109(2) 0.7789(3) 0.8613(3) 0.0197(7) Uani 1 1 d .

loop_
_atom_site_aniso_label
_atom_site_aniso_U_11
_atom_site_aniso_U_22
_atom_site_aniso_U_33
_atom_site_aniso_U_23
_atom_site_aniso_U_13
_atom_site_aniso_U_12
Fe 0.0120(2) 0.00932(17) 0.0133(3) 0.00069(19) -0.00158(19) 0.00039(15)
I 0.02586(12) 0.02383(11) 0.01400(12) 0.00297(10) 0.00237(10) 0.00437(6)
O1 0.0165(11) 0.0181(11) 0.0359(15) 0.0023(10) -0.0080(10) 0.0041(9)
O2 0.0336(14) 0.0174(11) 0.0325(18) -0.0003(10) -0.0152(12) -0.0065(9)
C1 0.0105(13) 0.0133(13) 0.0129(15) 0.0022(11) -0.0013(11) -0.0006(10)
C2 0.0097(12) 0.0125(13) 0.0121(16) 0.0014(11) -0.0019(11) 0.0008(10)
C3 0.0077(13) 0.0146(14) 0.0196(19) -0.0015(11) -0.0030(12) -0.0004(10)
C4 0.0098(13) 0.0111(13) 0.0124(16) 0.0001(12) -0.0028(10) 0.0010(9)
C5 0.0126(14) 0.0126(13) 0.0154(16) -0.0005(12) -0.0014(12) 0.0012(10)
C6 0.0122(14) 0.0112(13) 0.0177(18) 0.0006(11) -0.0002(12) -0.0013(10)
C7 0.0126(15) 0.0175(14) 0.032(2) 0.0041(14) 0.0039(13) 0.0002(11)
C8 0.0183(14) 0.0118(13) 0.0238(18) 0.0023(12) -0.0006(13) -0.0052(11)
C9 0.0203(15) 0.0174(13) 0.017(2) 0.0011(12) 0.0030(12) -0.0025(11)
C10 0.0139(15) 0.0132(12) 0.021(2) -0.0020(13) 0.0015(13) 0.0049(11)
C11 0.0189(15) 0.0160(14) 0.0199(18) 0.0028(12) -0.0014(13) 0.0039(11)
C12 0.0232(14) 0.0133(13) 0.0218(18) -0.0037(13) -0.0008(14) 0.0016(12)
C13 0.0189(18) 0.0193(15) 0.031(3) 0.0003(14) 0.0074(16) 0.0040(11)
C14 0.0127(13) 0.0092(12) 0.0200(18) 0.0006(12) 0.0002(13) -0.0020(11)
C15 0.0220(17) 0.0098(14) 0.046(3) 0.0043(14) -0.0077(15) -0.0007(12)
C16 0.037(2) 0.0168(15) 0.024(2) -0.0021(12) -0.0012(16) -0.0055(12)
C17 0.030(2) 0.0175(15) 0.035(3) -0.0036(13) 0.0148(18) -0.0103(12)
C18 0.0192(15) 0.0150(13) 0.0192(18) -0.0027(11) -0.0018(12) -0.0065(11)
C19 0.0239(16) 0.0190(15) 0.0161(17) 0.0049(12) -0.0046(13) 0.0028(12)

loop_
_atom_type_symbol
_atom_type_description
_atom_type_scat_dispersion_real
_atom_type_scat_dispersion_imag
_atom_type_scat_source
C C 0.0181 0.0091 'International Tables Vol C Tables 4.2.6.8 and 6.1.1.4'
H H 0.0000 0.0000 'International Tables Vol C Tables 4.2.6.8 and 6.1.1.4'
O O 0.0492 0.0322 'International Tables Vol C Tables 4.2.6.8 and 6.1.1.4'
Fe Fe -1.1336 3.1974 'International Tables Vol C Tables 4.2.6.8 and 6.1.1.4'
I I -0.3257 6.8362 'International Tables Vol C Tables 4.2.6.8 and 6.1.1.4'

loop_
_geom_angle_atom_site_label_1
_geom_angle_atom_site_label_2
_geom_angle_atom_site_label_3
_geom_angle
C18 Fe C19 89.76(14)
C18 Fe C5 91.53(14)
C19 Fe C5 124.07(15)
C18 Fe C1 121.15(14)
C19 Fe C1 94.43(14)
C5 Fe C1 40.38(11)
C18 Fe C3 133.22(12)
C19 Fe C3 137.01(13)
C5 Fe C3 65.44(13)
C1 Fe C3 66.56(12)
C18 Fe C4 97.46(12)
C19 Fe C4 162.03(15)
C5 Fe C4 39.72(12)
C1 Fe C4 67.75(12)
C3 Fe C4 38.93(11)
C18 Fe C2 158.70(14)
C19 Fe C2 101.40(13)
C5 Fe C2 67.19(12)
C1 Fe C2 40.68(11)
C3 Fe C2 39.18(11)
C4 Fe C2 66.94(11)
C18 Fe I 92.43(11)
C19 Fe I 88.05(12)
C5 Fe I 147.65(9)
C1 Fe I 146.30(8)
C3 Fe I 89.02(10)
C4 Fe I 107.96(9)
C2 Fe I 105.90(9)
C5 C1 C2 106.2(2)
C5 C1 C6 119.2(3)
C2 C1 C6 133.8(3)
C5 C1 Fe 68.67(18)
C2 C1 Fe 71.23(18)
C6 C1 Fe 132.1(2)
C3 C2 C1 106.1(3)
C3 C2 C10 120.0(3)
C1 C2 C10 133.6(3)
C3 C2 Fe 70.24(18)
C1 C2 Fe 68.09(16)
C10 C2 Fe 131.0(2)
C4 C3 C2 111.3(3)
C4 C3 Fe 70.54(17)
C2 C3 Fe 70.58(17)
C3 C4 C5 105.6(3)
C3 C4 C14 126.4(3)
C5 C4 C14 127.4(3)
C3 C4 Fe 70.53(19)
C5 C4 Fe 67.53(18)
C14 C4 Fe 132.9(2)
C4 C5 C1 110.8(3)
C4 C5 Fe 72.8(2)
C1 C5 Fe 70.95(19)
C9 C6 C7 108.4(3)
C9 C6 C8 109.0(3)
C7 C6 C8 106.5(2)
C9 C6 C1 105.9(2)
C7 C6 C1 110.1(2)
C8 C6 C1 116.7(3)
C13 C10 C2 109.9(3)
C13 C10 C11 106.6(3)
C2 C10 C11 110.2(3)
C13 C10 C12 106.2(3)
C2 C10 C12 112.9(3)
C11 C10 C12 110.9(3)
C4 C14 C17 110.5(3)
C4 C14 C15 112.3(2)
C17 C14 C15 108.4(3)
C4 C14 C16 107.2(3)
C17 C14 C16 109.7(3)
C15 C14 C16 108.6(3)
O1 C18 Fe 176.0(3)
O2 C19 Fe 176.3(3)

loop_
_geom_bond_atom_site_label_1
_geom_bond_atom_site_label_2
_geom_bond_distance
Fe C18 1.775(3)
Fe C19 1.778(3)
Fe C5 2.066(3)
Fe C1 2.096(3)
Fe C3 2.135(3)
Fe C4 2.135(3)
Fe C2 2.139(3)
Fe I 2.6158(7)
O1 C18 1.150(4)
O2 C19 1.152(4)
C1 C5 1.437(4)
C1 C2 1.473(4)
C1 C6 1.540(4)
C2 C3 1.433(4)
C2 C10 1.539(4)
C3 C4 1.423(4)
C4 C5 1.429(4)
C4 C14 1.519(4)
C6 C9 1.534(5)
C6 C7 1.539(4)
C6 C8 1.540(4)
C10 C13 1.535(4)
C10 C11 1.542(5)
C10 C12 1.543(5)
C14 C17 1.526(5)
C14 C15 1.529(4)
C14 C16 1.534(5)

loop_
_geom_torsion_atom_site_label_1
_geom_torsion_atom_site_label_2
_geom_torsion_atom_site_label_3
_geom_torsion_atom_site_label_4
_geom_torsion
C18 Fe C1 C5 48.5(2)
C19 Fe C1 C5 140.91(18)
C3 Fe C1 C5 -79.09(18)
C4 Fe C1 C5 -36.71(16)
C2 Fe C1 C5 -116.7(2)
I Fe C1 C5 -125.96(17)
C18 Fe C1 C2 165.24(17)
C19 Fe C1 C2 -102.36(19)
C5 Fe C1 C2 116.7(2)
C3 Fe C1 C2 37.65(17)
C4 Fe C1 C2 80.03(18)
I Fe C1 C2 -9.2(3)
C18 Fe C1 C6 -62.1(3)
C19 Fe C1 C6 30.3(3)
C5 Fe C1 C6 -110.6(3)
C3 Fe C1 C6 170.3(3)
C4 Fe C1 C6 -147.3(3)
C2 Fe C1 C6 132.7(4)
I Fe C1 C6 123.4(2)
C5 C1 C2 C3 -0.3(3)
C6 C1 C2 C3 168.7(3)
Fe C1 C2 C3 -60.3(2)
C5 C1 C2 C10 -173.5(3)
C6 C1 C2 C10 -4.5(6)
Fe C1 C2 C10 126.4(4)
C5 C1 C2 Fe 60.1(2)
C6 C1 C2 Fe -130.9(4)
C18 Fe C2 C3 80.6(4)
C19 Fe C2 C3 -159.0(2)
C5 Fe C2 C3 78.6(2)
C1 Fe C2 C3 117.5(3)
C4 Fe C2 C3 35.32(19)
I Fe C2 C3 -67.8(2)
C18 Fe C2 C1 -36.9(4)
C19 Fe C2 C1 83.5(2)
C5 Fe C2 C1 -38.88(17)
C3 Fe C2 C1 -117.5(3)
C4 Fe C2 C1 -82.18(19)
I Fe C2 C1 174.69(15)
C18 Fe C2 C10 -166.4(3)
C19 Fe C2 C10 -46.0(3)
C5 Fe C2 C10 -168.3(3)
C1 Fe C2 C10 -129.5(4)
C3 Fe C2 C10 113.0(4)
C4 Fe C2 C10 148.4(3)
I Fe C2 C10 45.2(3)
C1 C2 C3 C4 0.0(4)
C10 C2 C3 C4 174.4(3)
Fe C2 C3 C4 -58.9(2)
C1 C2 C3 Fe 58.9(2)
C10 C2 C3 Fe -126.7(3)
C18 Fe C3 C4 -28.4(3)
C19 Fe C3 C4 153.1(2)
C5 Fe C3 C4 38.72(19)
C1 Fe C3 C4 83.1(2)
C2 Fe C3 C4 122.2(3)
I Fe C3 C4 -120.79(19)
C18 Fe C3 C2 -150.5(2)
C19 Fe C3 C2 31.0(3)
C5 Fe C3 C2 -83.4(2)
C1 Fe C3 C2 -39.07(19)
C4 Fe C3 C2 -122.2(3)
I Fe C3 C2 117.04(18)
C2 C3 C4 C5 0.3(4)
Fe C3 C4 C5 -58.7(2)
C2 C3 C4 C14 -171.5(3)
Fe C3 C4 C14 129.5(4)
C2 C3 C4 Fe 58.9(2)
C18 Fe C4 C3 159.6(2)
C19 Fe C4 C3 -87.5(5)
C5 Fe C4 C3 -117.1(3)
C1 Fe C4 C3 -79.8(2)
C2 Fe C4 C3 -35.53(19)
I Fe C4 C3 64.5(2)
C18 Fe C4 C5 -83.4(2)
C19 Fe C4 C5 29.6(5)
C1 Fe C4 C5 37.30(17)
C3 Fe C4 C5 117.1(3)
C2 Fe C4 C5 81.54(19)
I Fe C4 C5 -178.38(15)
C18 Fe C4 C14 37.5(3)
C19 Fe C4 C14 150.5(4)
C5 Fe C4 C14 120.9(3)
C1 Fe C4 C14 158.2(3)
C3 Fe C4 C14 -122.0(4)
C2 Fe C4 C14 -157.6(3)
I Fe C4 C14 -57.5(3)
C3 C4 C5 C1 -0.4(4)
C14 C4 C5 C1 171.2(3)
Fe C4 C5 C1 -61.1(2)
C3 C4 C5 Fe 60.6(2)
C14 C4 C5 Fe -127.7(3)
C2 C1 C5 C4 0.4(4)
C6 C1 C5 C4 -170.5(3)
Fe C1 C5 C4 62.2(2)
C2 C1 C5 Fe -61.7(2)
C6 C1 C5 Fe 127.3(3)
C18 Fe C5 C4 99.85(18)
C19 Fe C5 C4 -169.41(18)
C1 Fe C5 C4 -120.0(2)
C3 Fe C5 C4 -37.96(16)
C2 Fe C5 C4 -80.87(18)
I Fe C5 C4 2.9(3)
C18 Fe C5 C1 -140.11(18)
C19 Fe C5 C1 -49.4(2)
C3 Fe C5 C1 82.07(17)
C4 Fe C5 C1 120.0(2)
C2 Fe C5 C1 39.16(16)
I Fe C5 C1 122.92(17)
C5 C1 C6 C9 83.3(3)
C2 C1 C6 C9 -84.6(4)
Fe C1 C6 C9 170.0(2)
C5 C1 C6 C7 -33.8(4)
C2 C1 C6 C7 158.3(3)
Fe C1 C6 C7 52.9(4)
C5 C1 C6 C8 -155.3(3)
C2 C1 C6 C8 36.8(5)
Fe C1 C6 C8 -68.5(4)
C3 C2 C10 C13 0.3(5)
C1 C2 C10 C13 172.8(4)
Fe C2 C10 C13 -88.8(4)
C3 C2 C10 C11 -116.8(3)
C1 C2 C10 C11 55.7(5)
Fe C2 C10 C11 154.1(2)
C3 C2 C10 C12 118.6(3)
C1 C2 C10 C12 -68.9(5)
Fe C2 C10 C12 29.5(4)
C3 C4 C14 C17 -16.6(5)
C5 C4 C14 C17 173.4(3)
Fe C4 C14 C17 80.3(4)
C3 C4 C14 C15 -137.8(4)
C5 C4 C14 C15 52.2(5)
Fe C4 C14 C15 -41.0(4)
C3 C4 C14 C16 102.9(4)
C5 C4 C14 C16 -67.1(4)
Fe C4 C14 C16 -160.2(3)
C19 Fe C18 O1 -63(4)
C5 Fe C18 O1 61(4)
C1 Fe C18 O1 32(4)
C3 Fe C18 O1 118(4)
C4 Fe C18 O1 100(4)
C2 Fe C18 O1 59(4)
I Fe C18 O1 -151(4)
C18 Fe C19 O2 15(5)
C5 Fe C19 O2 -77(5)
C1 Fe C19 O2 -106(5)
C3 Fe C19 O2 -166(5)
C4 Fe C19 O2 -99(5)
C2 Fe C19 O2 -147(5)
I Fe C19 O2 107(5)
